data_7109623
loop_
_publ_author_name
'Bahiru P. Benke'
'Nandita Madhavan'

_publ_section_title
;
 Active ion transporters from readily accessible acyclic octapeptides
 containing 3-aminobenzoic acid and alanine
;
_journal_name_full Chem.Commun.
_journal_page_first 7340
_journal_paper_doi 10.1039/c3cc44224a
_journal_volume 49
_journal_year 2013
_chemical_formula_sum 'C22 H32 N4 O7'
_chemical_formula_weight 464.51
_chemical_name_systematic
;

?

;
_space_group_IT_number 4
_symmetry_cell_setting monoclinic
_symmetry_space_group_name_Hall 'P 2yb'
_symmetry_space_group_name_H-M 'P 1 21 1'
_atom_sites_solution_hydrogens geom
_atom_sites_solution_primary direct
_atom_sites_solution_secondary difmap
_audit_creation_method SHELXL-97
_cell_angle_alpha 90.00
_cell_angle_beta 90.117(7)
_cell_angle_gamma 90.00
_cell_formula_units_Z 4
_cell_length_a 12.639(2)
_cell_length_b 10.4737(16)
_cell_length_c 18.814(3)
_cell_measurement_reflns_used 560
_cell_measurement_temperature 298(2)
_cell_measurement_theta_max 13.24
_cell_measurement_theta_min 2.16
_cell_volume 2490.5(7)
_computing_cell_refinement 'Bruker SMART'
_computing_data_collection 'Bruker SMART'
_computing_data_reduction 'Bruker SAINT'
_computing_molecular_graphics 'Bruker SHELXTL'
_computing_publication_material 'Bruker SHELXTL'
_computing_structure_refinement 'SHELXL-97 (Sheldrick, 1997)'
_computing_structure_solution 'SHELXS-97 (Sheldrick, 1990)'
_diffrn_ambient_temperature 298(2)
_diffrn_measured_fraction_theta_full 0.821
_diffrn_measured_fraction_theta_max 0.720
_diffrn_measurement_device_type 'CCD area detector'
_diffrn_measurement_method 'phi and omega scans'
_diffrn_radiation_monochromator graphite
_diffrn_radiation_source 'fine-focus sealed tube'
_diffrn_radiation_type MoK\a
_diffrn_radiation_wavelength 0.71073
_diffrn_reflns_av_R_equivalents 0.1175
_diffrn_reflns_av_sigmaI/netI 0.2170
_diffrn_reflns_limit_h_max 15
_diffrn_reflns_limit_h_min -14
_diffrn_reflns_limit_k_max 12
_diffrn_reflns_limit_k_min -10
_diffrn_reflns_limit_l_max 17
_diffrn_reflns_limit_l_min -19
_diffrn_reflns_number 11623
_diffrn_reflns_theta_full 25.00
_diffrn_reflns_theta_max 26.41
_diffrn_reflns_theta_min 1.61
_exptl_absorpt_coefficient_mu 0.093
_exptl_absorpt_correction_T_max 0.9889
_exptl_absorpt_correction_T_min 0.9853
_exptl_absorpt_correction_type multi-scan
_exptl_absorpt_process_details ' SADABS (Bruker,2004)'
_exptl_crystal_colour colourless
_exptl_crystal_density_diffrn 1.239
_exptl_crystal_density_method 'not measured'
_exptl_crystal_description Block
_exptl_crystal_F_000 992
_exptl_crystal_size_max 0.16
_exptl_crystal_size_mid 0.15
_exptl_crystal_size_min 0.12
_refine_diff_density_max 0.173
_refine_diff_density_min -0.197
_refine_diff_density_rms 0.044
_refine_ls_abs_structure_details 'Flack H D (1983), Acta Cryst. A39, 876-881'
_refine_ls_abs_structure_Flack -2(3)
_refine_ls_extinction_method none
_refine_ls_goodness_of_fit_ref 0.893
_refine_ls_hydrogen_treatment mixed
_refine_ls_matrix_type full
_refine_ls_number_parameters 609
_refine_ls_number_reflns 6534
_refine_ls_number_restraints 1
_refine_ls_restrained_S_all 0.893
_refine_ls_R_factor_all 0.2144
_refine_ls_R_factor_gt 0.0836
_refine_ls_shift/su_max 0.015
_refine_ls_shift/su_mean 0.000
_refine_ls_structure_factor_coef Fsqd
_refine_ls_weighting_details 'calc w=1/[\s^2^(Fo^2^)+(0.1000P)^2^+0.1765P] where P=(Fo^2^+2Fc^2^)/3'
_refine_ls_weighting_scheme calc
_refine_ls_wR_factor_gt 0.1678
_refine_ls_wR_factor_ref 0.2396
_reflns_number_gt 2719
_reflns_number_total 6534
_reflns_threshold_expression >2sigma(I)
_cod_data_source_file c3cc44224a.txt
_cod_data_source_block new
_cod_original_cell_volume 2490.6(7)
_cod_original_sg_symbol_Hall 'P 2yb '
_cod_original_sg_symbol_H-M P2(1)
_cod_database_code 7109623

loop_
_symmetry_equiv_pos_as_xyz
'x, y, z'
'-x, y+1/2, -z'

loop_
_atom_site_label
_atom_site_type_symbol
_atom_site_fract_x
_atom_site_fract_y
_atom_site_fract_z
_atom_site_U_iso_or_equiv
_atom_site_adp_type
_atom_site_occupancy
_atom_site_symmetry_multiplicity
_atom_site_calc_flag
_atom_site_refinement_flags
C1A C 0.3012(15) 1.0424(14) 0.1522(8) 0.123(7) Uani 1 1 d .
H1A1 H 0.2781 1.1262 0.1385 0.184 Uiso 1 1 calc R
H1A2 H 0.3724 1.0469 0.1699 0.184 Uiso 1 1 calc R
H1A3 H 0.2556 1.0100 0.1887 0.184 Uiso 1 1 calc R
C2A C 0.3833(12) 0.9881(15) 0.0380(8) 0.116(6) Uani 1 1 d .
H2A1 H 0.3735 1.0731 0.0202 0.175 Uiso 1 1 calc R
H2A2 H 0.3800 0.9284 -0.0006 0.175 Uiso 1 1 calc R
H2A3 H 0.4510 0.9819 0.0609 0.175 Uiso 1 1 calc R
C3A C 0.2975(14) 0.9579(13) 0.0909(8) 0.085(4) Uani 1 1 d .
C4A C 0.1887(12) 0.9449(14) 0.0581(8) 0.105(5) Uani 1 1 d .
H4A1 H 0.1395 0.9166 0.0936 0.157 Uiso 1 1 calc R
H4A2 H 0.1911 0.8838 0.0201 0.157 Uiso 1 1 calc R
H4A3 H 0.1664 1.0262 0.0398 0.157 Uiso 1 1 calc R
C5A C 0.3260(8) 0.7250(12) 0.0838(7) 0.054(3) Uani 1 1 d .
C6A C 0.3493(9) 0.4935(10) 0.0998(6) 0.053(3) Uani 1 1 d .
H6A H 0.3707 0.4962 0.0498 0.063 Uiso 1 1 calc R
C7A C 0.4273(10) 0.4137(11) 0.1395(7) 0.078(4) Uani 1 1 d .
H7A1 H 0.4964 0.4511 0.1356 0.117 Uiso 1 1 calc R
H7A2 H 0.4284 0.3291 0.1198 0.117 Uiso 1 1 calc R
H7A3 H 0.4074 0.4094 0.1886 0.117 Uiso 1 1 calc R
C8A C 0.2382(9) 0.4355(10) 0.1036(7) 0.047(3) Uani 1 1 d .
C9A C 0.1129(8) 0.2993(9) 0.0344(5) 0.036(3) Uani 1 1 d .
C10A C 0.0911(9) 0.2662(11) -0.0340(6) 0.057(3) Uani 1 1 d .
H10A H 0.1344 0.2962 -0.0702 0.068 Uiso 1 1 calc R
C11A C 0.0085(10) 0.1912(11) -0.0503(6) 0.060(3) Uani 1 1 d .
H11A H -0.0030 0.1675 -0.0974 0.072 Uiso 1 1 calc R
C12A C -0.0609(8) 0.1479(10) 0.0029(6) 0.049(3) Uani 1 1 d .
H12A H -0.1185 0.0961 -0.0079 0.059 Uiso 1 1 calc R
C13A C -0.0393(8) 0.1863(9) 0.0728(5) 0.043(3) Uani 1 1 d .
C14A C 0.0482(8) 0.2606(9) 0.0879(5) 0.037(3) Uani 1 1 d .
H14A H 0.0629 0.2841 0.1345 0.044 Uiso 1 1 calc R
C15A C -0.1111(11) 0.1419(12) 0.1312(6) 0.059(3) Uani 1 1 d .
C16A C -0.2884(9) 0.0740(10) 0.1658(7) 0.060(4) Uani 1 1 d .
H16A H -0.2529 0.0704 0.2121 0.072 Uiso 1 1 calc R
C17A C -0.3796(12) 0.1611(14) 0.1742(9) 0.116(6) Uani 1 1 d .
H17A H -0.3555 0.2416 0.1925 0.173 Uiso 1 1 calc R
H17B H -0.4295 0.1242 0.2067 0.173 Uiso 1 1 calc R
H17C H -0.4130 0.1741 0.1289 0.173 Uiso 1 1 calc R
C18A C -0.3176(8) -0.0601(11) 0.1472(7) 0.052(3) Uani 1 1 d .
C19A C -0.3619(10) -0.2682(11) 0.1922(5) 0.055(3) Uani 1 1 d .
H19A H -0.4039 -0.2801 0.1488 0.066 Uiso 1 1 calc R
C20A C -0.4255(11) -0.3211(13) 0.2572(7) 0.089(4) Uani 1 1 d .
H20A H -0.3852 -0.3086 0.2999 0.133 Uiso 1 1 calc R
H20B H -0.4387 -0.4106 0.2505 0.133 Uiso 1 1 calc R
H20C H -0.4917 -0.2765 0.2609 0.133 Uiso 1 1 calc R
C21A C -0.2612(12) -0.3420(13) 0.1857(6) 0.063(4) Uani 1 1 d .
C22A C -0.1825(13) -0.5358(15) 0.1490(9) 0.130(7) Uani 1 1 d .
H22A H -0.1281 -0.4912 0.1236 0.195 Uiso 1 1 calc R
H22B H -0.2008 -0.6125 0.1239 0.195 Uiso 1 1 calc R
H22C H -0.1572 -0.5572 0.1957 0.195 Uiso 1 1 calc R
C1B C 0.6858(11) -0.5468(15) 0.4419(8) 0.104(5) Uani 1 1 d .
H1B1 H 0.6689 -0.6263 0.4647 0.157 Uiso 1 1 calc R
H1B2 H 0.6359 -0.5308 0.4044 0.157 Uiso 1 1 calc R
H1B3 H 0.6825 -0.4789 0.4761 0.157 Uiso 1 1 calc R
C2B C 0.8848(14) -0.5859(13) 0.4621(9) 0.125(6) Uani 1 1 d .
H2B1 H 0.9518 -0.5836 0.4382 0.188 Uiso 1 1 calc R
H2B2 H 0.8731 -0.6697 0.4811 0.188 Uiso 1 1 calc R
H2B3 H 0.8848 -0.5247 0.5001 0.188 Uiso 1 1 calc R
C3B C 0.7996(14) -0.6442(14) 0.3479(8) 0.115(6) Uani 1 1 d .
H3B1 H 0.8687 -0.6448 0.3269 0.172 Uiso 1 1 calc R
H3B2 H 0.7486 -0.6163 0.3133 0.172 Uiso 1 1 calc R
H3B3 H 0.7819 -0.7287 0.3636 0.172 Uiso 1 1 calc R
C4B C 0.7987(11) -0.5540(13) 0.4106(7) 0.074(4) Uani 1 1 d .
C5B C 0.8303(9) -0.3222(11) 0.4162(7) 0.057(3) Uani 1 1 d .
C6B C 0.8470(9) -0.0921(9) 0.4005(6) 0.051(3) Uani 1 1 d .
H6B H 0.8671 -0.0957 0.4508 0.061 Uiso 1 1 calc R
C7B C 0.9291(10) -0.0114(12) 0.3614(7) 0.084(4) Uani 1 1 d .
H7B1 H 0.9987 -0.0346 0.3772 0.127 Uiso 1 1 calc R
H7B2 H 0.9168 0.0774 0.3713 0.127 Uiso 1 1 calc R
H7B3 H 0.9232 -0.0261 0.3112 0.127 Uiso 1 1 calc R
C8B C 0.7386(8) -0.0317(10) 0.3954(6) 0.039(3) Uani 1 1 d .
C9B C 0.6154(8) 0.1030(9) 0.4653(5) 0.035(2) Uani 1 1 d .
C10B C 0.5477(9) 0.1446(10) 0.4123(6) 0.048(3) Uani 1 1 d .
H10B H 0.5617 0.1234 0.3652 0.058 Uiso 1 1 calc R
C11B C 0.4612(9) 0.2160(10) 0.4279(5) 0.047(3) Uani 1 1 d .
C12B C 0.4401(9) 0.2503(11) 0.4979(6) 0.053(3) Uani 1 1 d .
H12B H 0.3811 0.2996 0.5089 0.064 Uiso 1 1 calc R
C13B C 0.5069(11) 0.2105(12) 0.5498(6) 0.070(4) Uani 1 1 d .
H13B H 0.4939 0.2341 0.5966 0.084 Uiso 1 1 calc R
C14B C 0.5935(10) 0.1359(11) 0.5345(6) 0.063(4) Uani 1 1 d .
H14B H 0.6374 0.1078 0.5711 0.075 Uiso 1 1 calc R
C15B C 0.3885(11) 0.2595(11) 0.3700(7) 0.063(3) Uani 1 1 d .
C16B C 0.2111(11) 0.3258(14) 0.3353(8) 0.087(5) Uani 1 1 d .
H16B H 0.2480 0.3313 0.2896 0.104 Uiso 1 1 calc R
C17B C 0.1230(13) 0.2450(15) 0.3238(9) 0.125(6) Uani 1 1 d .
H17D H 0.1398 0.1837 0.2877 0.188 Uiso 1 1 calc R
H17E H 0.0635 0.2952 0.3089 0.188 Uiso 1 1 calc R
H17F H 0.1061 0.2013 0.3672 0.188 Uiso 1 1 calc R
C18B C 0.1821(9) 0.4618(12) 0.3552(8) 0.060(3) Uani 1 1 d .
C19B C 0.1377(9) 0.6685(13) 0.3069(6) 0.062(3) Uani 1 1 d .
H19B H 0.0954 0.6817 0.3498 0.074 Uiso 1 1 calc R
C20B C 0.0750(11) 0.7200(14) 0.2425(7) 0.086(4) Uani 1 1 d .
H20D H 0.1138 0.7034 0.1997 0.129 Uiso 1 1 calc R
H20E H 0.0648 0.8104 0.2477 0.129 Uiso 1 1 calc R
H20F H 0.0074 0.6783 0.2401 0.129 Uiso 1 1 calc R
C21B C 0.2394(11) 0.7399(13) 0.3148(6) 0.062(3) Uani 1 1 d .
C22B C 0.3175(15) 0.9327(18) 0.3509(10) 0.147(7) Uani 1 1 d .
H22D H 0.3558 0.9106 0.3932 0.220 Uiso 1 1 calc R
H22E H 0.2968 1.0208 0.3531 0.220 Uiso 1 1 calc R
H22F H 0.3617 0.9194 0.3101 0.220 Uiso 1 1 calc R
N1A N 0.3485(7) 0.6238(8) 0.1271(5) 0.060(3) Uani 1 1 d .
H1A H 0.3624 0.6371 0.1712 0.072 Uiso 1 1 calc R
N2A N 0.2067(7) 0.3706(7) 0.0467(4) 0.040(2) Uani 1 1 d .
H2A H 0.2502 0.3720 0.0116 0.048 Uiso 1 1 calc R
N3A N -0.2103(7) 0.1225(8) 0.1152(5) 0.049(2) Uani 1 1 d .
H3A H -0.2309 0.1390 0.0726 0.058 Uiso 1 1 calc R
N4A N -0.3431(7) -0.1346(8) 0.2025(4) 0.057(3) Uani 1 1 d .
H4A H -0.3482 -0.1020 0.2443 0.068 Uiso 1 1 calc R
N1B N 0.8472(8) -0.2223(8) 0.3727(5) 0.070(3) Uani 1 1 d .
H1B H 0.8581 -0.2352 0.3282 0.084 Uiso 1 1 calc R
N2B N 0.7092(6) 0.0315(7) 0.4544(4) 0.041(2) Uani 1 1 d .
H2B H 0.7525 0.0283 0.4896 0.049 Uiso 1 1 calc R
N3B N 0.2882(8) 0.2780(8) 0.3860(5) 0.060(3) Uani 1 1 d .
H3B H 0.2675 0.2609 0.4285 0.072 Uiso 1 1 calc R
N4B N 0.1580(8) 0.5344(9) 0.2994(5) 0.065(3) Uani 1 1 d .
H4B H 0.1546 0.5002 0.2579 0.078 Uiso 1 1 calc R
O1A O 0.3241(7) 0.8308(7) 0.1233(4) 0.071(2) Uani 1 1 d .
O2A O 0.3150(7) 0.7148(8) 0.0220(5) 0.071(2) Uani 1 1 d .
O3A O 0.1846(6) 0.4439(8) 0.1574(4) 0.065(2) Uani 1 1 d .
O4A O -0.0754(8) 0.1270(11) 0.1914(5) 0.110(4) Uani 1 1 d .
O5A O -0.3201(6) -0.1002(7) 0.0863(4) 0.062(2) Uani 1 1 d .
O6A O -0.1773(8) -0.3041(9) 0.2059(5) 0.082(3) Uani 1 1 d .
O7A O -0.2762(8) -0.4539(9) 0.1551(5) 0.098(3) Uani 1 1 d .
O1B O 0.8230(6) -0.4279(7) 0.3765(4) 0.066(2) Uani 1 1 d .
O2B O 0.8171(7) -0.3146(8) 0.4785(5) 0.082(3) Uani 1 1 d .
O3B O 0.6838(6) -0.0390(8) 0.3424(4) 0.070(2) Uani 1 1 d .
O4B O 0.4246(8) 0.2761(11) 0.3092(5) 0.108(4) Uani 1 1 d .
O5B O 0.1787(6) 0.5033(7) 0.4152(4) 0.065(2) Uani 1 1 d .
O6B O 0.3246(7) 0.7044(9) 0.2933(5) 0.090(3) Uani 1 1 d .
O7B O 0.2250(9) 0.8541(10) 0.3452(5) 0.104(3) Uani 1 1 d .

loop_
_atom_site_aniso_label
_atom_site_aniso_U_11
_atom_site_aniso_U_22
_atom_site_aniso_U_33
_atom_site_aniso_U_23
_atom_site_aniso_U_13
_atom_site_aniso_U_12
C1A 0.20(2) 0.046(9) 0.123(15) -0.025(9) 0.003(13) -0.004(10)
C2A 0.129(15) 0.091(12) 0.129(15) 0.029(10) -0.028(12) -0.028(11)
C3A 0.126(14) 0.044(9) 0.085(11) -0.002(8) -0.002(10) -0.025(9)
C4A 0.120(14) 0.052(9) 0.142(16) 0.002(9) -0.040(11) 0.018(10)
C5A 0.041(8) 0.055(9) 0.066(9) -0.002(8) -0.019(7) 0.000(6)
C6A 0.060(9) 0.047(8) 0.050(8) -0.005(5) -0.014(6) 0.018(6)
C7A 0.095(11) 0.050(8) 0.091(10) 0.015(7) -0.022(8) 0.012(7)
C8A 0.042(8) 0.036(6) 0.062(9) -0.006(6) -0.015(6) 0.010(6)
C9A 0.048(7) 0.031(6) 0.029(7) -0.007(5) -0.023(6) 0.016(5)
C10A 0.060(9) 0.074(9) 0.035(8) -0.003(6) -0.003(6) 0.001(7)
C11A 0.062(9) 0.074(9) 0.042(7) -0.023(6) -0.015(7) -0.002(7)
C12A 0.037(7) 0.056(7) 0.053(8) -0.008(6) -0.006(6) -0.016(6)
C13A 0.047(7) 0.040(6) 0.041(7) -0.009(5) -0.009(6) -0.004(6)
C14A 0.043(7) 0.045(7) 0.023(6) -0.003(5) 0.010(5) -0.012(5)
C15A 0.066(10) 0.073(9) 0.037(8) 0.012(6) 0.007(7) -0.005(7)
C16A 0.053(8) 0.046(8) 0.081(9) -0.009(6) 0.028(7) -0.013(6)
C17A 0.090(12) 0.082(11) 0.175(16) -0.016(11) 0.038(11) 0.003(10)
C18A 0.055(8) 0.048(8) 0.054(9) -0.005(7) 0.011(6) 0.005(6)
C19A 0.068(9) 0.062(8) 0.034(7) -0.012(6) 0.007(6) -0.029(7)
C20A 0.094(10) 0.106(11) 0.065(9) -0.001(8) 0.006(8) -0.051(9)
C21A 0.082(11) 0.068(10) 0.039(8) 0.005(7) 0.016(8) -0.013(9)
C22A 0.142(16) 0.068(11) 0.18(2) -0.011(11) 0.057(13) 0.013(12)
C1B 0.124(14) 0.082(11) 0.108(13) -0.003(9) 0.032(10) -0.020(10)
C2B 0.176(18) 0.047(10) 0.152(17) 0.024(9) -0.026(14) 0.015(10)
C3B 0.172(18) 0.055(10) 0.118(15) -0.012(9) 0.006(12) -0.005(9)
C4B 0.086(11) 0.055(9) 0.082(11) 0.010(8) 0.019(8) 0.004(8)
C5B 0.056(8) 0.048(8) 0.068(9) -0.003(8) 0.012(7) 0.008(6)
C6B 0.068(9) 0.040(7) 0.045(7) 0.000(5) -0.007(6) 0.014(6)
C7B 0.089(11) 0.061(9) 0.102(11) 0.009(7) 0.022(9) -0.014(8)
C8B 0.041(7) 0.043(7) 0.034(7) 0.005(6) -0.005(6) -0.004(5)
C9B 0.038(7) 0.036(6) 0.032(7) -0.001(5) 0.003(6) -0.001(5)
C10B 0.059(8) 0.049(7) 0.036(7) -0.005(5) 0.011(6) -0.005(6)
C11B 0.057(8) 0.046(7) 0.037(7) 0.001(5) -0.011(6) 0.012(6)
C12B 0.044(7) 0.069(8) 0.048(8) -0.009(6) 0.007(6) 0.014(6)
C13B 0.087(10) 0.086(10) 0.038(8) 0.001(6) 0.009(8) 0.022(8)
C14B 0.074(10) 0.076(9) 0.039(8) 0.003(6) 0.006(7) -0.011(8)
C15B 0.061(10) 0.065(9) 0.063(10) -0.015(7) 0.010(8) 0.007(7)
C16B 0.076(11) 0.090(12) 0.095(12) -0.034(9) -0.050(9) 0.014(9)
C17B 0.104(14) 0.074(11) 0.198(19) -0.022(11) -0.053(12) -0.008(11)
C18B 0.045(8) 0.064(9) 0.071(10) -0.003(8) -0.020(7) 0.008(7)
C19B 0.046(8) 0.103(11) 0.036(7) -0.017(7) -0.003(6) 0.003(8)
C20B 0.093(11) 0.098(11) 0.067(9) -0.012(8) -0.026(8) 0.019(9)
C21B 0.077(11) 0.068(9) 0.042(8) 0.003(7) -0.018(7) 0.011(8)
C22B 0.166(19) 0.088(14) 0.19(2) -0.002(13) -0.039(15) -0.033(15)
N1A 0.084(8) 0.044(6) 0.052(6) 0.001(5) -0.015(5) -0.001(5)
N2A 0.046(6) 0.051(5) 0.024(5) -0.006(4) -0.004(4) -0.002(5)
N3A 0.045(6) 0.057(6) 0.043(6) 0.002(4) 0.004(5) -0.014(5)
N4A 0.087(8) 0.051(6) 0.031(6) -0.008(5) 0.025(5) -0.025(5)
N1B 0.119(9) 0.041(6) 0.050(6) 0.004(5) 0.031(6) 0.008(6)
N2B 0.044(6) 0.049(5) 0.030(5) -0.001(4) -0.007(4) 0.000(5)
N3B 0.062(7) 0.053(6) 0.064(7) -0.002(5) -0.013(6) 0.011(5)
N4B 0.097(9) 0.051(7) 0.045(7) -0.016(5) -0.011(6) 0.021(6)
O1A 0.095(7) 0.051(6) 0.067(6) -0.005(5) -0.014(5) -0.003(5)
O2A 0.094(7) 0.070(6) 0.050(6) 0.003(5) -0.023(5) 0.005(5)
O3A 0.062(5) 0.104(7) 0.030(5) -0.028(4) 0.017(4) -0.026(5)
O4A 0.086(7) 0.184(11) 0.061(7) 0.050(7) 0.008(6) -0.020(7)
O5A 0.071(6) 0.075(6) 0.039(5) -0.006(4) 0.009(4) -0.015(4)
O6A 0.071(7) 0.100(8) 0.074(6) -0.015(5) 0.007(5) 0.011(6)
O7A 0.122(9) 0.065(7) 0.107(8) -0.020(6) 0.029(6) -0.021(6)
O1B 0.096(7) 0.042(5) 0.059(6) 0.000(4) 0.018(5) 0.000(4)
O2B 0.116(8) 0.070(6) 0.060(6) -0.006(5) 0.028(5) -0.018(5)
O3B 0.068(6) 0.099(7) 0.042(6) -0.025(5) -0.006(5) 0.027(5)
O4B 0.090(7) 0.161(10) 0.072(7) 0.032(6) 0.003(6) 0.013(7)
O5B 0.090(7) 0.064(6) 0.043(5) -0.012(4) -0.009(5) 0.001(4)
O6B 0.064(7) 0.112(8) 0.092(7) -0.019(6) 0.005(5) -0.003(6)
O7B 0.140(11) 0.068(7) 0.105(8) -0.022(6) -0.024(7) 0.003(7)

loop_
_atom_type_symbol
_atom_type_description
_atom_type_scat_dispersion_real
_atom_type_scat_dispersion_imag
_atom_type_scat_source
C C 0.0033 0.0016 'International Tables Vol C Tables 4.2.6.8 and 6.1.1.4'
H H 0.0000 0.0000 'International Tables Vol C Tables 4.2.6.8 and 6.1.1.4'
N N 0.0061 0.0033 'International Tables Vol C Tables 4.2.6.8 and 6.1.1.4'
O O 0.0106 0.0060 'International Tables Vol C Tables 4.2.6.8 and 6.1.1.4'

loop_
_geom_angle_atom_site_label_1
_geom_angle_atom_site_label_2
_geom_angle_atom_site_label_3
_geom_angle
C3A C1A H1A1 109.5
C3A C1A H1A2 109.5
H1A1 C1A H1A2 109.5
C3A C1A H1A3 109.5
H1A1 C1A H1A3 109.5
H1A2 C1A H1A3 109.5
C3A C2A H2A1 109.5
C3A C2A H2A2 109.5
H2A1 C2A H2A2 109.5
C3A C2A H2A3 109.5
H2A1 C2A H2A3 109.5
H2A2 C2A H2A3 109.5
C1A C3A O1A 102.2(12)
C1A C3A C2A 111.9(14)
O1A C3A C2A 107.0(12)
C1A C3A C4A 113.9(15)
O1A C3A C4A 106.8(10)
C2A C3A C4A 113.9(14)
C3A C4A H4A1 109.5
C3A C4A H4A2 109.5
H4A1 C4A H4A2 109.5
C3A C4A H4A3 109.5
H4A1 C4A H4A3 109.5
H4A2 C4A H4A3 109.5
O2A C5A O1A 128.6(12)
O2A C5A N1A 122.9(11)
O1A C5A N1A 108.5(11)
N1A C6A C7A 110.6(9)
N1A C6A C8A 110.3(9)
C7A C6A C8A 111.1(10)
N1A C6A H6A 108.2
C7A C6A H6A 108.2
C8A C6A H6A 108.2
C6A C7A H7A1 109.5
C6A C7A H7A2 109.5
H7A1 C7A H7A2 109.5
C6A C7A H7A3 109.5
H7A1 C7A H7A3 109.5
H7A2 C7A H7A3 109.5
O3A C8A N2A 122.6(10)
O3A C8A C6A 121.4(10)
N2A C8A C6A 115.9(10)
C10A C9A C14A 120.2(11)
C10A C9A N2A 117.1(9)
C14A C9A N2A 122.6(9)
C11A C10A C9A 121.5(11)
C11A C10A H10A 119.3
C9A C10A H10A 119.3
C10A C11A C12A 120.7(11)
C10A C11A H11A 119.6
C12A C11A H11A 119.6
C13A C12A C11A 117.0(10)
C13A C12A H12A 121.5
C11A C12A H12A 121.5
C14A C13A C12A 120.6(9)
C14A C13A C15A 120.6(10)
C12A C13A C15A 118.8(10)
C9A C14A C13A 119.9(9)
C9A C14A H14A 120.1
C13A C14A H14A 120.1
O4A C15A N3A 123.0(11)
O4A C15A C13A 119.5(12)
N3A C15A C13A 117.5(11)
N3A C16A C17A 112.5(11)
N3A C16A C18A 109.9(8)
C17A C16A C18A 114.4(11)
N3A C16A H16A 106.5
C17A C16A H16A 106.5
C18A C16A H16A 106.5
C16A C17A H17A 109.5
C16A C17A H17B 109.5
H17A C17A H17B 109.5
C16A C17A H17C 109.5
H17A C17A H17C 109.5
H17B C17A H17C 109.5
O5A C18A N4A 121.5(10)
O5A C18A C16A 123.3(11)
N4A C18A C16A 115.2(11)
N4A C19A C21A 112.1(10)
N4A C19A C20A 109.0(9)
C21A C19A C20A 108.6(10)
N4A C19A H19A 109.0
C21A C19A H19A 109.0
C20A C19A H19A 109.0
C19A C20A H20A 109.5
C19A C20A H20B 109.5
H20A C20A H20B 109.5
C19A C20A H20C 109.5
H20A C20A H20C 109.5
H20B C20A H20C 109.5
O6A C21A O7A 124.1(14)
O6A C21A C19A 123.9(13)
O7A C21A C19A 111.9(13)
O7A C22A H22A 109.5
O7A C22A H22B 109.5
H22A C22A H22B 109.5
O7A C22A H22C 109.5
H22A C22A H22C 109.5
H22B C22A H22C 109.5
C4B C1B H1B1 109.5
C4B C1B H1B2 109.5
H1B1 C1B H1B2 109.5
C4B C1B H1B3 109.5
H1B1 C1B H1B3 109.5
H1B2 C1B H1B3 109.5
C4B C2B H2B1 109.5
C4B C2B H2B2 109.5
H2B1 C2B H2B2 109.5
C4B C2B H2B3 109.5
H2B1 C2B H2B3 109.5
H2B2 C2B H2B3 109.5
C4B C3B H3B1 109.5
C4B C3B H3B2 109.5
H3B1 C3B H3B2 109.5
C4B C3B H3B3 109.5
H3B1 C3B H3B3 109.5
H3B2 C3B H3B3 109.5
C2B C4B O1B 109.0(11)
C2B C4B C3B 111.1(13)
O1B C4B C3B 102.4(10)
C2B C4B C1B 115.8(13)
O1B C4B C1B 108.0(10)
C3B C4B C1B 109.6(13)
O2B C5B O1B 126.6(11)
O2B C5B N1B 124.9(11)
O1B C5B N1B 108.3(10)
N1B C6B C8B 111.7(10)
N1B C6B C7B 110.0(8)
C8B C6B C7B 110.7(9)
N1B C6B H6B 108.1
C8B C6B H6B 108.1
C7B C6B H6B 108.1
C6B C7B H7B1 109.5
C6B C7B H7B2 109.5
H7B1 C7B H7B2 109.5
C6B C7B H7B3 109.5
H7B1 C7B H7B3 109.5
H7B2 C7B H7B3 109.5
O3B C8B N2B 123.4(10)
O3B C8B C6B 122.7(10)
N2B C8B C6B 113.9(10)
C14B C9B C10B 118.5(10)
C14B C9B N2B 116.1(10)
C10B C9B N2B 125.4(9)
C11B C10B C9B 121.0(9)
C11B C10B H10B 119.5
C9B C10B H10B 119.5
C10B C11B C12B 120.2(10)
C10B C11B C15B 120.3(10)
C12B C11B C15B 119.5(11)
C13B C12B C11B 118.8(10)
C13B C12B H12B 120.6
C11B C12B H12B 120.6
C12B C13B C14B 121.3(11)
C12B C13B H13B 119.3
C14B C13B H13B 119.3
C13B C14B C9B 120.1(11)
C13B C14B H14B 120.0
C9B C14B H14B 120.0
O4B C15B N3B 123.0(13)
O4B C15B C11B 119.1(12)
N3B C15B C11B 117.9(11)
C17B C16B N3B 114.9(14)
C17B C16B C18B 114.1(12)
N3B C16B C18B 108.9(10)
C17B C16B H16B 106.1
N3B C16B H16B 106.1
C18B C16B H16B 106.1
C16B C17B H17D 109.5
C16B C17B H17E 109.5
H17D C17B H17E 109.5
C16B C17B H17F 109.5
H17D C17B H17F 109.5
H17E C17B H17F 109.5
O5B C18B N4B 121.5(12)
O5B C18B C16B 125.1(13)
N4B C18B C16B 113.4(12)
N4B C19B C21B 110.2(10)
N4B C19B C20B 110.9(10)
C21B C19B C20B 110.1(11)
N4B C19B H19B 108.5
C21B C19B H19B 108.5
C20B C19B H19B 108.5
C19B C20B H20D 109.5
C19B C20B H20E 109.5
H20D C20B H20E 109.5
C19B C20B H20F 109.5
H20D C20B H20F 109.5
H20E C20B H20F 109.5
O6B C21B O7B 122.7(13)
O6B C21B C19B 125.4(13)
O7B C21B C19B 111.8(13)
O7B C22B H22D 109.5
O7B C22B H22E 109.5
H22D C22B H22E 109.5
O7B C22B H22F 109.5
H22D C22B H22F 109.5
H22E C22B H22F 109.5
C5A N1A C6A 121.2(10)
C5A N1A H1A 119.4
C6A N1A H1A 119.4
C8A N2A C9A 130.5(9)
C8A N2A H2A 114.8
C9A N2A H2A 114.8
C15A N3A C16A 123.6(10)
C15A N3A H3A 118.2
C16A N3A H3A 118.2
C18A N4A C19A 120.2(9)
C18A N4A H4A 119.9
C19A N4A H4A 119.9
C5B N1B C6B 120.5(9)
C5B N1B H1B 119.8
C6B N1B H1B 119.8
C8B N2B C9B 127.7(9)
C8B N2B H2B 116.1
C9B N2B H2B 116.1
C15B N3B C16B 123.0(11)
C15B N3B H3B 118.5
C16B N3B H3B 118.5
C18B N4B C19B 121.5(10)
C18B N4B H4B 119.3
C19B N4B H4B 119.3
C5A O1A C3A 120.9(10)
C21A O7A C22A 116.0(13)
C5B O1B C4B 120.2(9)
C21B O7B C22B 115.7(13)

loop_
_geom_bond_atom_site_label_1
_geom_bond_atom_site_label_2
_geom_bond_distance
C1A C3A 1.455(17)
C1A H1A1 0.9600
C1A H1A2 0.9600
C1A H1A3 0.9600
C2A C3A 1.506(17)
C2A H2A1 0.9600
C2A H2A2 0.9600
C2A H2A3 0.9600
C3A O1A 1.502(16)
C3A C4A 1.512(17)
C4A H4A1 0.9600
C4A H4A2 0.9600
C4A H4A3 0.9600
C5A O2A 1.177(12)
C5A O1A 1.334(13)
C5A N1A 1.367(14)
C6A N1A 1.458(13)
C6A C7A 1.492(15)
C6A C8A 1.531(15)
C6A H6A 0.9800
C7A H7A1 0.9600
C7A H7A2 0.9600
C7A H7A3 0.9600
C8A O3A 1.221(11)
C8A N2A 1.330(13)
C9A C10A 1.360(13)
C9A C14A 1.360(13)
C9A N2A 1.419(13)
C10A C11A 1.341(15)
C10A H10A 0.9300
C11A C12A 1.408(14)
C11A H11A 0.9300
C12A C13A 1.402(13)
C12A H12A 0.9300
C13A C14A 1.381(13)
C13A C15A 1.501(14)
C14A H14A 0.9300
C15A O4A 1.228(13)
C15A N3A 1.304(14)
C16A N3A 1.463(12)
C16A C17A 1.479(17)
C16A C18A 1.493(15)
C16A H16A 0.9800
C17A H17A 0.9600
C17A H17B 0.9600
C17A H17C 0.9600
C18A O5A 1.220(12)
C18A N4A 1.340(13)
C19A N4A 1.433(12)
C19A C21A 1.494(17)
C19A C20A 1.566(14)
C19A H19A 0.9800
C20A H20A 0.9600
C20A H20B 0.9600
C20A H20C 0.9600
C21A O6A 1.194(14)
C21A O7A 1.319(14)
C22A O7A 1.467(16)
C22A H22A 0.9600
C22A H22B 0.9600
C22A H22C 0.9600
C1B C4B 1.547(15)
C1B H1B1 0.9600
C1B H1B2 0.9600
C1B H1B3 0.9600
C2B C4B 1.492(18)
C2B H2B1 0.9600
C2B H2B2 0.9600
C2B H2B3 0.9600
C3B C4B 1.512(18)
C3B H3B1 0.9600
C3B H3B2 0.9600
C3B H3B3 0.9600
C4B O1B 1.501(14)
C5B O2B 1.186(12)
C5B O1B 1.339(13)
C5B N1B 1.345(14)
C6B N1B 1.460(13)
C6B C8B 1.513(14)
C6B C7B 1.529(14)
C6B H6B 0.9800
C7B H7B1 0.9600
C7B H7B2 0.9600
C7B H7B3 0.9600
C8B O3B 1.215(11)
C8B N2B 1.344(12)
C9B C14B 1.377(13)
C9B C10B 1.383(14)
C9B N2B 1.417(12)
C10B C11B 1.357(14)
C10B H10B 0.9300
C11B C12B 1.393(13)
C11B C15B 1.495(16)
C12B C13B 1.354(15)
C12B H12B 0.9300
C13B C14B 1.376(16)
C13B H13B 0.9300
C14B H14B 0.9300
C15B O4B 1.245(13)
C15B N3B 1.319(13)
C16B C17B 1.414(18)
C16B N3B 1.452(15)
C16B C18B 1.518(18)
C16B H16B 0.9800
C17B H17D 0.9600
C17B H17E 0.9600
C17B H17F 0.9600
C18B O5B 1.211(13)
C18B N4B 1.331(14)
C19B N4B 1.435(14)
C19B C21B 1.495(17)
C19B C20B 1.543(16)
C19B H19B 0.9800
C20B H20D 0.9600
C20B H20E 0.9600
C20B H20F 0.9600
C21B O6B 1.210(13)
C21B O7B 1.339(14)
C22B O7B 1.434(18)
C22B H22D 0.9600
C22B H22E 0.9600
C22B H22F 0.9600
N1A H1A 0.8600
N2A H2A 0.8600
N3A H3A 0.8600
N4A H4A 0.8600
N1B H1B 0.8600
N2B H2B 0.8600
N3B H3B 0.8600
N4B H4B 0.8600

loop_
_geom_torsion_atom_site_label_1
_geom_torsion_atom_site_label_2
_geom_torsion_atom_site_label_3
_geom_torsion_atom_site_label_4
_geom_torsion
N1A C6A C8A O3A -47.2(14)
C7A C6A C8A O3A 75.9(14)
N1A C6A C8A N2A 136.2(9)
C7A C6A C8A N2A -100.7(11)
C14A C9A C10A C11A -2.6(16)
N2A C9A C10A C11A 175.2(10)
C9A C10A C11A C12A 2.3(18)
C10A C11A C12A C13A -0.2(17)
C11A C12A C13A C14A -1.6(15)
C11A C12A C13A C15A -179.8(10)
C10A C9A C14A C13A 0.7(14)
N2A C9A C14A C13A -176.9(9)
C12A C13A C14A C9A 1.4(15)
C15A C13A C14A C9A 179.6(10)
C14A C13A C15A O4A -28.0(17)
C12A C13A C15A O4A 150.2(12)
C14A C13A C15A N3A 151.2(10)
C12A C13A C15A N3A -30.6(15)
N3A C16A C18A O5A -32.7(16)
C17A C16A C18A O5A 95.1(14)
N3A C16A C18A N4A 148.5(10)
C17A C16A C18A N4A -83.8(14)
N4A C19A C21A O6A 19.6(15)
C20A C19A C21A O6A -100.9(13)
N4A C19A C21A O7A -160.5(9)
C20A C19A C21A O7A 79.1(12)
N1B C6B C8B O3B -45.2(14)
C7B C6B C8B O3B 77.8(14)
N1B C6B C8B N2B 135.6(9)
C7B C6B C8B N2B -101.4(11)
C14B C9B C10B C11B -0.3(15)
N2B C9B C10B C11B -178.0(9)
C9B C10B C11B C12B 1.0(16)
C9B C10B C11B C15B -179.6(10)
C10B C11B C12B C13B -0.4(17)
C15B C11B C12B C13B -179.8(11)
C11B C12B C13B C14B -1.0(18)
C12B C13B C14B C9B 1.7(18)
C10B C9B C14B C13B -1.0(15)
N2B C9B C14B C13B 176.9(10)
C10B C11B C15B O4B -28.3(17)
C12B C11B C15B O4B 151.1(11)
C10B C11B C15B N3B 151.4(11)
C12B C11B C15B N3B -29.2(15)
C17B C16B C18B O5B 97.1(16)
N3B C16B C18B O5B -32.7(19)
C17B C16B C18B N4B -81.8(16)
N3B C16B C18B N4B 148.4(12)
N4B C19B C21B O6B 25.1(16)
C20B C19B C21B O6B -97.6(14)
N4B C19B C21B O7B -159.0(9)
C20B C19B C21B O7B 78.4(12)
O2A C5A N1A C6A -6.5(17)
O1A C5A N1A C6A 176.0(9)
C7A C6A N1A C5A 149.1(11)
C8A C6A N1A C5A -87.6(12)
O3A C8A N2A C9A -0.9(17)
C6A C8A N2A C9A 175.6(9)
C10A C9A N2A C8A 165.9(10)
C14A C9A N2A C8A -16.4(16)
O4A C15A N3A C16A -3.6(18)
C13A C15A N3A C16A 177.3(9)
C17A C16A N3A C15A 122.7(13)
C18A C16A N3A C15A -108.5(13)
O5A C18A N4A C19A 7.5(17)
C16A C18A N4A C19A -173.6(10)
C21A C19A N4A C18A 78.6(13)
C20A C19A N4A C18A -161.1(11)
O2B C5B N1B C6B -2.0(19)
O1B C5B N1B C6B 173.3(10)
C8B C6B N1B C5B -92.3(13)
C7B C6B N1B C5B 144.4(11)
O3B C8B N2B C9B -2.5(16)
C6B C8B N2B C9B 176.8(9)
C14B C9B N2B C8B 166.8(9)
C10B C9B N2B C8B -15.5(15)
O4B C15B N3B C16B -3.3(18)
C11B C15B N3B C16B 177.0(10)
C17B C16B N3B C15B 122.2(15)
C18B C16B N3B C15B -108.4(13)
O5B C18B N4B C19B 6.6(18)
C16B C18B N4B C19B -174.4(11)
C21B C19B N4B C18B 77.8(13)
C20B C19B N4B C18B -160.0(11)
O2A C5A O1A C3A 5.0(18)
N1A C5A O1A C3A -177.8(10)
C1A C3A O1A C5A 178.1(11)
C2A C3A O1A C5A -64.2(15)
C4A C3A O1A C5A 58.2(15)
O6A C21A O7A C22A 2.4(18)
C19A C21A O7A C22A -177.5(10)
O2B C5B O1B C4B -1.8(18)
N1B C5B O1B C4B -177.0(10)
C2B C4B O1B C5B -61.5(14)
C3B C4B O1B C5B -179.2(11)
C1B C4B O1B C5B 65.1(15)
O6B C21B O7B C22B -0.1(18)
C19B C21B O7B C22B -176.2(11)
